data_1522851
loop_
_publ_author_name
'Schubert, K.'
'Meissner, H.G.'
'Rossteutscher, W.'
'Poetzschke, M.'
'Stolz, E.'

_publ_section_title
;
 Einige Strukturdaten metallischer Phasen (VII)
;
_journal_name_full Naturwissenschaften
_journal_page_first 57
_journal_page_last 57
_journal_volume 49
_journal_year 1962
_chemical_formula_sum 'Ga4 Ti5'
_space_group_IT_number 193
_symmetry_space_group_name_Hall '-P 6c 2'
_symmetry_space_group_name_H-M 'P 63/m c m'
_cell_angle_alpha 90
_cell_angle_beta 90
_cell_angle_gamma 120
_cell_formula_units_Z 2
_cell_length_a 7.861
_cell_length_b 7.861
_cell_length_c 5.452
_cell_volume 291.771
_citation_journal_id_ASTM NATWAY
_cod_data_source_file Schubert_NATWAY_1962_381.cif
_cod_data_source_block Ga4Ti5
_cod_database_code 1522851

loop_
_symmetry_equiv_pos_as_xyz
x,y,z
x-y,x,z+1/2
-y,x-y,z
-x,-y,z+1/2
-x+y,-x,z
y,-x+y,z+1/2
-y,-x,-z
x-y,-y,-z+1/2
x,x-y,-z
y,x,-z+1/2
-x+y,y,-z
-x,-x+y,-z+1/2
-x,-y,-z
-x+y,-x,-z-1/2
y,-x+y,-z
x,y,-z-1/2
x-y,x,-z
-y,x-y,-z-1/2
y,x,z
-x+y,y,z-1/2
-x,-x+y,z
-y,-x,z-1/2
x-y,-y,z
x,x-y,z-1/2

loop_
_atom_site_label
_atom_site_type_symbol
_atom_site_fract_x
_atom_site_fract_y
_atom_site_fract_z
_atom_site_occupancy
_atom_site_U_iso_or_equiv
Ti1 Ti 0.3333 0.6667 0 1 0.0
Ti2 Ti 0.29 0 0.25 1 0.0
Ga1 Ga 0 0 0 1 0.0
Ga2 Ga 0.62 0 0.25 1 0.0
